data_1568942
loop_
_publ_author_name
'Yuvaraj, K.'
'Mullins, Jeremy C.'
'Rajeshkumar, Thayalan'
'Douair, Iskander'
'Maron, Laurent'
'Jones, Cameron'

_publ_section_title
;
 Molybdenum carbonyl assisted reductive tetramerization of CO by activated
 magnesium(i) compounds: squarate dianion <i>vs.</i> metallo-ketene
 formation.
;
_journal_issue 19
_journal_name_full 'Chemical science'
_journal_page_first 5188
_journal_page_last 5195
_journal_paper_doi 10.1039/d3sc01487h
_journal_volume 14
_journal_year 2023
_chemical_formula_sum 'C178 H254 Mg4 N12 O12'
_chemical_formula_weight 2851.16
_space_group_crystal_system triclinic
_space_group_IT_number 2
_space_group_name_Hall '-P 1'
_space_group_name_H-M_alt 'P -1'
_atom_sites_solution_hydrogens geom
_audit_creation_method SHELXL-2016/6
_audit_update_record
;
2023-03-21 deposited with the CCDC.	2023-04-24 downloaded from the CCDC.
;
_cell_angle_alpha 87.54(3)
_cell_angle_beta 87.79(3)
_cell_angle_gamma 87.49(3)
_cell_formula_units_Z 1
_cell_length_a 12.180(2)
_cell_length_b 17.740(4)
_cell_length_c 19.440(4)
_cell_measurement_reflns_used 15340
_cell_measurement_temperature 100(2)
_cell_measurement_theta_max 25.50
_cell_measurement_theta_min 2.92
_cell_volume 4189.7(15)
_computing_cell_refinement 'XDS (Kabsch, 1993)'
_computing_data_collection 'Blu-Ice (McPhillips, 2002)'
_computing_data_reduction 'XDS (Kabsch, 1993)'
_computing_molecular_graphics X-Seed
_computing_publication_material CifTAB
_computing_structure_refinement 'SHELXL-2016/6 (Sheldrick, 2016)'
_computing_structure_solution 'SHELXT 2014/5 (Sheldrick, 2014)'
_diffrn_ambient_temperature 100(2)
_diffrn_measured_fraction_theta_full 0.986
_diffrn_measured_fraction_theta_max 0.984
_diffrn_measurement_device_type 'ADSC Quantum 210r'
_diffrn_radiation_type Synchrotron
_diffrn_radiation_wavelength 0.7109
_diffrn_reflns_av_R_equivalents 0.0360
_diffrn_reflns_av_unetI/netI 0.0222
_diffrn_reflns_Laue_measured_fraction_full 0.986
_diffrn_reflns_Laue_measured_fraction_max 0.984
_diffrn_reflns_limit_h_max 14
_diffrn_reflns_limit_h_min -14
_diffrn_reflns_limit_k_max 20
_diffrn_reflns_limit_k_min -20
_diffrn_reflns_limit_l_max 22
_diffrn_reflns_limit_l_min -23
_diffrn_reflns_number 101217
_diffrn_reflns_point_group_measured_fraction_full 0.986
_diffrn_reflns_point_group_measured_fraction_max 0.984
_diffrn_reflns_theta_full 25.248
_diffrn_reflns_theta_max 25.500
_diffrn_reflns_theta_min 2.924
_diffrn_source 'Australian Synchrotron'
_exptl_absorpt_coefficient_mu 0.083
_exptl_absorpt_correction_T_max 0.9961
_exptl_absorpt_correction_T_min 0.9943
_exptl_absorpt_correction_type multi-scan
_exptl_absorpt_process_details XDS
_exptl_crystal_colour colorless
_exptl_crystal_density_diffrn 1.130
_exptl_crystal_description block
_exptl_crystal_F_000 1550
_exptl_crystal_size_max 0.060
_exptl_crystal_size_mid 0.060
_exptl_crystal_size_min 0.040
_refine_diff_density_max 0.729
_refine_diff_density_min -0.392
_refine_diff_density_rms 0.042
_refine_ls_extinction_method none
_refine_ls_goodness_of_fit_ref 1.046
_refine_ls_hydrogen_treatment constr
_refine_ls_matrix_type full
_refine_ls_number_parameters 952
_refine_ls_number_reflns 15340
_refine_ls_number_restraints 12
_refine_ls_restrained_S_all 1.058
_refine_ls_R_factor_all 0.0513
_refine_ls_R_factor_gt 0.0437
_refine_ls_shift/su_max 0.001
_refine_ls_shift/su_mean 0.000
_refine_ls_structure_factor_coef Fsqd
_refine_ls_weighting_details 'w=1/[\s^2^(Fo^2^)+(0.0609P)^2^+1.5753P] where P=(Fo^2^+2Fc^2^)/3'
_refine_ls_weighting_scheme calc
_refine_ls_wR_factor_gt 0.1115
_refine_ls_wR_factor_ref 0.1182
_reflns_Friedel_coverage 0.000
_reflns_number_gt 13244
_reflns_number_total 15340
_reflns_threshold_expression 'I > 2\s(I)'
_cod_data_source_file d3sc01487h2.cif
_cod_data_source_block Cj1566
_cod_depositor_comments 'Adding full bibliography for 1568937--1568943.cif.'
_cod_original_cell_volume 4189.7(14)
_cod_database_code 1568942
_shelx_shelxl_version_number 2016/6
_shelx_space_group_comment
;
The symmetry employed for this shelxl refinement is uniquely defined
by the following loop, which should always be used as a source of
symmetry information in preference to the above space-group names.
They are only intended as comments.
;
_shelx_estimated_absorpt_t_min 0.995
_shelx_estimated_absorpt_t_max 0.997

loop_
_space_group_symop_operation_xyz
'x, y, z'
'-x, -y, -z'

loop_
_atom_site_label
_atom_site_type_symbol
_atom_site_fract_x
_atom_site_fract_y
_atom_site_fract_z
_atom_site_U_iso_or_equiv
_atom_site_adp_type
_atom_site_occupancy
_atom_site_site_symmetry_order
_atom_site_calc_flag
_atom_site_refinement_flags_posn
_atom_site_refinement_flags_adp
_atom_site_refinement_flags_occupancy
_atom_site_disorder_assembly
_atom_site_disorder_group
Mg1 Mg 0.62710(4) 0.33459(3) 0.79637(2) 0.02059(11) Uani 1 1 d . . . . .
O1 O 0.58224(8) 0.44612(5) 0.75691(5) 0.0237(2) Uani 1 1 d . . . . .
N1 N 0.70401(9) 0.23953(6) 0.84503(6) 0.0204(2) Uani 1 1 d . . . . .
C1 C 0.56772(11) 0.43251(8) 0.69487(7) 0.0215(3) Uani 1 1 d . . . . .
Mg2 Mg 0.45659(4) 0.62474(2) 0.56166(2) 0.01929(11) Uani 1 1 d . . . . .
O2 O 0.60769(8) 0.29842(5) 0.69707(5) 0.0248(2) Uani 1 1 d . . . . .
N2 N 0.86592(9) 0.25327(6) 0.91067(6) 0.0224(2) Uani 1 1 d . . . . .
C2 C 0.58023(11) 0.35949(8) 0.66540(7) 0.0219(3) Uani 1 1 d . . . . .
O3 O 0.51955(8) 0.53187(6) 0.60246(5) 0.0272(2) Uani 1 1 d . . . . .
N3 N 0.76259(9) 0.35535(6) 0.85162(6) 0.0206(2) Uani 1 1 d . . . . .
C3 C 0.55296(11) 0.39212(8) 0.59759(7) 0.0229(3) Uani 1 1 d . . . . .
O4 O 0.54360(8) 0.36832(6) 0.53889(5) 0.0273(2) Uani 1 1 d . . . . .
N4 N 0.41712(9) 0.70536(6) 0.63157(6) 0.0207(2) Uani 1 1 d . . . . .
C4 C 0.54073(11) 0.46714(8) 0.62753(7) 0.0223(3) Uani 1 1 d . . . . .
O5 O 0.47151(8) 0.32176(6) 0.83479(5) 0.0273(2) Uani 1 1 d . . . . .
N5 N 0.53686(10) 0.80509(7) 0.65697(6) 0.0242(3) Uani 1 1 d . . . . .
C5 C 0.39226(12) 0.38029(9) 0.85618(9) 0.0314(3) Uani 1 1 d . . . . .
H5A H 0.414474 0.430683 0.838333 0.038 Uiso 1 1 calc R U . . .
H5B H 0.384014 0.380613 0.907029 0.038 Uiso 1 1 calc R U . . .
O6 O 0.29922(8) 0.57118(6) 0.55976(5) 0.0265(2) Uani 1 1 d . . . . .
N6 N 0.57736(9) 0.70830(6) 0.57373(6) 0.0199(2) Uani 1 1 d . . . . .
C6 C 0.28733(14) 0.35895(10) 0.82495(11) 0.0433(4) Uani 1 1 d . . . . .
H6A H 0.286124 0.373941 0.775328 0.052 Uiso 1 1 calc R U . . .
H6B H 0.221964 0.381979 0.849080 0.052 Uiso 1 1 calc R U . . .
C7 C 0.29319(13) 0.27299(10) 0.83628(12) 0.0450(5) Uani 1 1 d . . . . .
H7A H 0.267165 0.257937 0.883546 0.054 Uiso 1 1 calc R U . . .
H7B H 0.248535 0.248602 0.802743 0.054 Uiso 1 1 calc R U . . .
C8 C 0.41404(12) 0.25228(8) 0.82511(8) 0.0284(3) Uani 1 1 d . . . . .
H8A H 0.437842 0.212037 0.858844 0.034 Uiso 1 1 calc R U . . .
H8B H 0.429129 0.234281 0.778041 0.034 Uiso 1 1 calc R U . . .
C9 C 0.66504(11) 0.16838(8) 0.86739(7) 0.0216(3) Uani 1 1 d . . . . .
C10 C 0.65665(12) 0.11483(8) 0.81607(8) 0.0271(3) Uani 1 1 d . . . . .
C11 C 0.60067(15) 0.04924(9) 0.83184(9) 0.0375(4) Uani 1 1 d . . . . .
H11 H 0.595541 0.013123 0.797537 0.045 Uiso 1 1 calc R U . . .
C12 C 0.55252(15) 0.03560(10) 0.89621(9) 0.0407(4) Uani 1 1 d . . . . .
H12 H 0.512193 -0.008550 0.905603 0.049 Uiso 1 1 calc R U . . .
C13 C 0.56334(14) 0.08653(9) 0.94688(9) 0.0342(4) Uani 1 1 d . . . . .
H13 H 0.531487 0.076228 0.991480 0.041 Uiso 1 1 calc R U . . .
C14 C 0.61995(12) 0.15297(8) 0.93439(8) 0.0255(3) Uani 1 1 d . . . . .
C15 C 0.70567(15) 0.12766(9) 0.74381(8) 0.0346(4) Uani 1 1 d . . . . .
H15 H 0.727573 0.181346 0.738838 0.042 Uiso 1 1 calc R U . . .
C16 C 0.80944(17) 0.07688(11) 0.73241(11) 0.0498(5) Uani 1 1 d . . . . .
H16A H 0.863231 0.087060 0.766696 0.075 Uiso 1 1 calc R U . . .
H16B H 0.841129 0.087350 0.686066 0.075 Uiso 1 1 calc R U . . .
H16C H 0.790239 0.023791 0.737194 0.075 Uiso 1 1 calc R U . . .
C17 C 0.62227(19) 0.11552(10) 0.68898(9) 0.0475(5) Uani 1 1 d . . . . .
H17A H 0.599516 0.063149 0.692685 0.071 Uiso 1 1 calc R U . . .
H17B H 0.655959 0.125842 0.643146 0.071 Uiso 1 1 calc R U . . .
H17C H 0.557866 0.149783 0.695973 0.071 Uiso 1 1 calc R U . . .
C18 C 0.62704(13) 0.20761(9) 0.99205(8) 0.0292(3) Uani 1 1 d . . . . .
H18 H 0.692767 0.238434 0.981172 0.035 Uiso 1 1 calc R U . . .
C19 C 0.5281(2) 0.26190(14) 0.99705(12) 0.0706(8) Uani 1 1 d . . . . .
H19A H 0.522139 0.291952 0.953760 0.106 Uiso 1 1 calc R U . . .
H19B H 0.536574 0.295534 1.035015 0.106 Uiso 1 1 calc R U . . .
H19C H 0.461455 0.233411 1.005615 0.106 Uiso 1 1 calc R U . . .
C20 C 0.64417(18) 0.16757(11) 1.06173(9) 0.0466(5) Uani 1 1 d . . . . .
H20A H 0.661869 0.204507 1.095254 0.070 Uiso 1 1 calc R U . . .
H20B H 0.704876 0.129721 1.057675 0.070 Uiso 1 1 calc R U . . .
H20C H 0.576795 0.142666 1.077203 0.070 Uiso 1 1 calc R U . . .
C21 C 0.78050(11) 0.28162(8) 0.87054(7) 0.0197(3) Uani 1 1 d . . . . .
C22 C 0.90957(12) 0.17486(8) 0.89972(8) 0.0278(3) Uani 1 1 d . . . . .
H22 H 0.848866 0.148236 0.879102 0.033 Uiso 1 1 calc R U . . .
C23 C 1.00505(17) 0.17086(11) 0.84818(12) 0.0533(5) Uani 1 1 d . . . . .
H23A H 0.985429 0.199278 0.805751 0.080 Uiso 1 1 calc R U . . .
H23B H 1.022672 0.118011 0.837862 0.080 Uiso 1 1 calc R U . . .
H23C H 1.069148 0.192687 0.867394 0.080 Uiso 1 1 calc R U . . .
C24 C 0.9378(2) 0.12930(11) 0.96547(11) 0.0558(5) Uani 1 1 d . . . . .
H24A H 1.002771 0.149512 0.985111 0.084 Uiso 1 1 calc R U . . .
H24B H 0.953205 0.076328 0.954720 0.084 Uiso 1 1 calc R U . . .
H24C H 0.875572 0.132793 0.998828 0.084 Uiso 1 1 calc R U . . .
C25 C 0.91663(12) 0.30451(8) 0.95759(8) 0.0276(3) Uani 1 1 d . . . . .
H25 H 0.878096 0.354893 0.949625 0.033 Uiso 1 1 calc R U . . .
C26 C 0.89835(14) 0.28479(11) 1.03408(9) 0.0393(4) Uani 1 1 d . . . . .
H26A H 0.820075 0.277057 1.044080 0.059 Uiso 1 1 calc R U . . .
H26B H 0.922017 0.326189 1.061034 0.059 Uiso 1 1 calc R U . . .
H26C H 0.941181 0.238432 1.046332 0.059 Uiso 1 1 calc R U . . .
C27 C 1.03789(14) 0.31714(12) 0.94090(9) 0.0432(4) Uani 1 1 d . . . . .
H27A H 1.081604 0.271297 0.953558 0.065 Uiso 1 1 calc R U . . .
H27B H 1.061452 0.359287 0.966955 0.065 Uiso 1 1 calc R U . . .
H27C H 1.048599 0.328965 0.891453 0.065 Uiso 1 1 calc R U . . .
C28 C 0.84248(11) 0.41140(8) 0.84379(7) 0.0221(3) Uani 1 1 d . . . . .
C29 C 0.83176(12) 0.47408(8) 0.88636(8) 0.0266(3) Uani 1 1 d . . . . .
C30 C 0.90651(13) 0.53123(9) 0.87729(9) 0.0330(3) Uani 1 1 d . . . . .
H30 H 0.900186 0.573196 0.906152 0.040 Uiso 1 1 calc R U . . .
C31 C 0.98971(13) 0.52789(9) 0.82699(9) 0.0350(4) Uani 1 1 d . . . . .
H31 H 1.041184 0.566656 0.822185 0.042 Uiso 1 1 calc R U . . .
C32 C 0.99775(12) 0.46788(9) 0.78368(8) 0.0319(3) Uani 1 1 d . . . . .
H32 H 1.054079 0.466570 0.748515 0.038 Uiso 1 1 calc R U . . .
C33 C 0.92484(11) 0.40919(8) 0.79052(8) 0.0246(3) Uani 1 1 d . . . . .
C34 C 0.73900(13) 0.47981(9) 0.94057(8) 0.0315(3) Uani 1 1 d . . . . .
H34 H 0.709241 0.428339 0.948108 0.038 Uiso 1 1 calc R U . . .
C35 C 0.77627(16) 0.50443(11) 1.01016(9) 0.0427(4) Uani 1 1 d . . . . .
H35A H 0.839718 0.472473 1.024450 0.064 Uiso 1 1 calc R U . . .
H35B H 0.715976 0.499357 1.044672 0.064 Uiso 1 1 calc R U . . .
H35C H 0.796994 0.557234 1.005905 0.064 Uiso 1 1 calc R U . . .
C36 C 0.64547(15) 0.53239(12) 0.91446(10) 0.0484(5) Uani 1 1 d . . . . .
H36A H 0.671573 0.583720 0.907357 0.073 Uiso 1 1 calc R U . . .
H36B H 0.584015 0.532463 0.948511 0.073 Uiso 1 1 calc R U . . .
H36C H 0.620858 0.514713 0.870765 0.073 Uiso 1 1 calc R U . . .
C37 C 0.92977(12) 0.34780(8) 0.73800(8) 0.0270(3) Uani 1 1 d . . . . .
H37 H 0.891203 0.303389 0.759144 0.032 Uiso 1 1 calc R U . . .
C38 C 1.04683(13) 0.32089(10) 0.71667(9) 0.0367(4) Uani 1 1 d . . . . .
H38A H 1.083059 0.361398 0.689870 0.055 Uiso 1 1 calc R U . . .
H38B H 1.043981 0.276529 0.688544 0.055 Uiso 1 1 calc R U . . .
H38C H 1.088378 0.307535 0.757944 0.055 Uiso 1 1 calc R U . . .
C39 C 0.86853(14) 0.37507(10) 0.67345(9) 0.0352(4) Uani 1 1 d . . . . .
H39A H 0.794616 0.394477 0.686961 0.053 Uiso 1 1 calc R U . . .
H39B H 0.862907 0.332844 0.643072 0.053 Uiso 1 1 calc R U . . .
H39C H 0.908957 0.415326 0.649095 0.053 Uiso 1 1 calc R U . . .
C40 C 0.18756(12) 0.60341(9) 0.56098(10) 0.0352(4) Uani 1 1 d . . . . .
H40A H 0.172930 0.632704 0.517556 0.042 Uiso 1 1 calc R U . . .
H40B H 0.175010 0.637150 0.600034 0.042 Uiso 1 1 calc R U . . .
C41 C 0.11453(13) 0.53656(10) 0.56920(10) 0.0379(4) Uani 1 1 d . . . . .
H41A H 0.041609 0.548407 0.549653 0.046 Uiso 1 1 calc R U . . .
H41B H 0.104544 0.519831 0.618197 0.046 Uiso 1 1 calc R U . . .
C42 C 0.17956(14) 0.47769(10) 0.52833(11) 0.0428(4) Uani 1 1 d . . . . .
H42A H 0.159268 0.425954 0.543376 0.051 Uiso 1 1 calc R U . . .
H42B H 0.168030 0.485308 0.478337 0.051 Uiso 1 1 calc R U . . .
C43 C 0.29644(13) 0.49168(9) 0.54516(10) 0.0367(4) Uani 1 1 d . . . . .
H43A H 0.318838 0.459844 0.585724 0.044 Uiso 1 1 calc R U . . .
H43B H 0.347008 0.479703 0.505660 0.044 Uiso 1 1 calc R U . . .
C44 C 0.31509(11) 0.73331(8) 0.65952(7) 0.0228(3) Uani 1 1 d . . . . .
C45 C 0.25152(12) 0.79035(8) 0.62488(8) 0.0280(3) Uani 1 1 d . . . . .
C46 C 0.14467(13) 0.80709(9) 0.65009(10) 0.0369(4) Uani 1 1 d . . . . .
H46 H 0.100779 0.844972 0.626850 0.044 Uiso 1 1 calc R U . . .
C47 C 0.10150(13) 0.76974(9) 0.70804(10) 0.0398(4) Uani 1 1 d . . . . .
H47 H 0.028497 0.781791 0.724186 0.048 Uiso 1 1 calc R U . . .
C48 C 0.16491(13) 0.71456(9) 0.74267(9) 0.0340(4) Uani 1 1 d . . . . .
H48 H 0.135268 0.689698 0.783011 0.041 Uiso 1 1 calc R U . . .
C49 C 0.27141(12) 0.69511(8) 0.71913(8) 0.0261(3) Uani 1 1 d . . . . .
C50 C 0.29362(13) 0.82918(9) 0.55841(9) 0.0326(3) Uani 1 1 d . . . . .
H50 H 0.375771 0.824552 0.557686 0.039 Uiso 1 1 calc R U . . .
C51 C 0.25556(16) 0.78951(11) 0.49576(10) 0.0453(4) Uani 1 1 d . . . . .
H51A H 0.283880 0.736923 0.497300 0.068 Uiso 1 1 calc R U . . .
H51B H 0.283407 0.815405 0.453508 0.068 Uiso 1 1 calc R U . . .
H51C H 0.175013 0.790788 0.496317 0.068 Uiso 1 1 calc R U . . .
C52 C 0.26061(15) 0.91356(10) 0.55297(11) 0.0464(5) Uani 1 1 d . . . . .
H52A H 0.180731 0.919877 0.549026 0.070 Uiso 1 1 calc R U . . .
H52B H 0.297316 0.936800 0.512147 0.070 Uiso 1 1 calc R U . . .
H52C H 0.282676 0.937952 0.594263 0.070 Uiso 1 1 calc R U . . .
C53 C 0.33893(13) 0.63223(9) 0.75528(8) 0.0296(3) Uani 1 1 d . . . . .
H53 H 0.416794 0.636132 0.737682 0.036 Uiso 1 1 calc R U . . .
C54 C 0.30164(15) 0.55489(9) 0.73736(9) 0.0385(4) Uani 1 1 d . . . . .
H54A H 0.226698 0.548073 0.756059 0.058 Uiso 1 1 calc R U . . .
H54B H 0.351298 0.515575 0.757311 0.058 Uiso 1 1 calc R U . . .
H54C H 0.302937 0.551227 0.687174 0.058 Uiso 1 1 calc R U . . .
C55 C 0.3385(2) 0.63816(12) 0.83327(10) 0.0544(5) Uani 1 1 d . . . . .
H55A H 0.362640 0.688038 0.844448 0.082 Uiso 1 1 calc R U . . .
H55B H 0.388762 0.598997 0.852908 0.082 Uiso 1 1 calc R U . . .
H55C H 0.263996 0.631258 0.852613 0.082 Uiso 1 1 calc R U . . .
C56 C 0.51207(11) 0.74172(7) 0.62139(7) 0.0200(3) Uani 1 1 d . . . . .
C57 C 0.60692(12) 0.86263(8) 0.62213(8) 0.0267(3) Uani 1 1 d . . . . .
H57 H 0.641895 0.838060 0.580940 0.032 Uiso 1 1 calc R U . . .
C58 C 0.70149(13) 0.88564(9) 0.66462(9) 0.0365(4) Uani 1 1 d . . . . .
H58A H 0.671990 0.911708 0.705207 0.055 Uiso 1 1 calc R U . . .
H58B H 0.748239 0.919521 0.636591 0.055 Uiso 1 1 calc R U . . .
H58C H 0.745082 0.840507 0.679405 0.055 Uiso 1 1 calc R U . . .
C59 C 0.54251(13) 0.93248(9) 0.59406(9) 0.0348(4) Uani 1 1 d . . . . .
H59A H 0.486837 0.916977 0.563068 0.052 Uiso 1 1 calc R U . . .
H59B H 0.593024 0.966071 0.568695 0.052 Uiso 1 1 calc R U . . .
H59C H 0.506391 0.959143 0.632424 0.052 Uiso 1 1 calc R U . . .
C60 C 0.48969(12) 0.81309(9) 0.72794(8) 0.0274(3) Uani 1 1 d . . . . .
H60 H 0.433184 0.773876 0.733944 0.033 Uiso 1 1 calc R U . . .
C61 C 0.57163(14) 0.79402(11) 0.78433(9) 0.0392(4) Uani 1 1 d . . . . .
H61A H 0.610799 0.745875 0.775087 0.059 Uiso 1 1 calc R U . . .
H61B H 0.532082 0.789951 0.829115 0.059 Uiso 1 1 calc R U . . .
H61C H 0.624543 0.834017 0.784969 0.059 Uiso 1 1 calc R U . . .
C62 C 0.42749(14) 0.88795(10) 0.74027(9) 0.0374(4) Uani 1 1 d . . . . .
H62A H 0.479631 0.928536 0.739546 0.056 Uiso 1 1 calc R U . . .
H62B H 0.388243 0.885101 0.785206 0.056 Uiso 1 1 calc R U . . .
H62C H 0.374579 0.898381 0.703986 0.056 Uiso 1 1 calc R U . . .
C63 C 0.69158(11) 0.71669(7) 0.56027(7) 0.0208(3) Uani 1 1 d . . . . .
C64 C 0.77217(11) 0.69076(8) 0.60735(7) 0.0233(3) Uani 1 1 d . . . . .
C65 C 0.88340(12) 0.69623(8) 0.58780(8) 0.0280(3) Uani 1 1 d . . . . .
H65 H 0.937551 0.679584 0.619583 0.034 Uiso 1 1 calc R U . . .
C66 C 0.91673(12) 0.72511(9) 0.52365(8) 0.0298(3) Uani 1 1 d . . . . .
H66 H 0.992726 0.728576 0.511610 0.036 Uiso 1 1 calc R U . . .
C67 C 0.83810(12) 0.74891(8) 0.47722(8) 0.0272(3) Uani 1 1 d . . . . .
H67 H 0.860852 0.767978 0.432774 0.033 Uiso 1 1 calc R U . . .
C68 C 0.72617(11) 0.74557(8) 0.49414(7) 0.0228(3) Uani 1 1 d . . . . .
C69 C 0.74319(12) 0.65116(8) 0.67606(8) 0.0269(3) Uani 1 1 d . . . . .
H69 H 0.662799 0.660354 0.686475 0.032 Uiso 1 1 calc R U . . .
C70 C 0.80679(14) 0.67890(10) 0.73592(8) 0.0341(4) Uani 1 1 d . . . . .
H70A H 0.884935 0.664319 0.729532 0.051 Uiso 1 1 calc R U . . .
H70B H 0.778134 0.656112 0.779413 0.051 Uiso 1 1 calc R U . . .
H70C H 0.797964 0.734010 0.737096 0.051 Uiso 1 1 calc R U . . .
C71 C 0.76634(13) 0.56594(9) 0.67111(9) 0.0332(3) Uani 1 1 d . . . . .
H71A H 0.725601 0.547387 0.633220 0.050 Uiso 1 1 calc R U . . .
H71B H 0.742937 0.540167 0.714460 0.050 Uiso 1 1 calc R U . . .
H71C H 0.845291 0.555770 0.662483 0.050 Uiso 1 1 calc R U . . .
C72 C 0.64378(12) 0.77466(8) 0.44131(8) 0.0271(3) Uani 1 1 d . . . . .
H72 H 0.568243 0.765792 0.461147 0.033 Uiso 1 1 calc R U . . .
C73 C 0.65240(16) 0.85971(9) 0.42576(9) 0.0387(4) Uani 1 1 d . . . . .
H73A H 0.641373 0.886646 0.468613 0.058 Uiso 1 1 calc R U . . .
H73B H 0.595975 0.877138 0.393444 0.058 Uiso 1 1 calc R U . . .
H73C H 0.725368 0.869710 0.405271 0.058 Uiso 1 1 calc R U . . .
C74 C 0.65842(14) 0.73211(10) 0.37458(8) 0.0337(4) Uani 1 1 d . . . . .
H74A H 0.729207 0.743839 0.351858 0.051 Uiso 1 1 calc R U . . .
H74B H 0.598772 0.747566 0.343905 0.051 Uiso 1 1 calc R U . . .
H74C H 0.656651 0.677668 0.385221 0.051 Uiso 1 1 calc R U . . .
C75 C 0.7832(3) -0.0722(2) 0.93793(18) 0.1022(11) Uani 1 1 d D . . . .
H75 H 0.763007 -0.023868 0.954849 0.123 Uiso 1 1 calc R U . . .
C76 C 0.7406(2) -0.13523(19) 0.96907(17) 0.0932(10) Uani 1 1 d D . . . .
H76 H 0.690053 -0.130403 1.007221 0.112 Uiso 1 1 calc R U . . .
C77 C 0.7696(2) -0.20520(17) 0.94623(17) 0.0908(10) Uani 1 1 d D . . . .
H77 H 0.743585 -0.248981 0.970335 0.109 Uiso 1 1 calc R U . . .
C78 C 0.8360(2) -0.21203(17) 0.88885(14) 0.0837(9) Uani 1 1 d D . . . .
H78 H 0.853052 -0.260136 0.870576 0.100 Uiso 1 1 calc R U . . .
C79 C 0.8778(3) -0.14794(17) 0.85783(13) 0.0860(9) Uani 1 1 d D . . . .
H79 H 0.924486 -0.152077 0.817776 0.103 Uiso 1 1 calc R U . . .
C80 C 0.8536(3) -0.07808(18) 0.88340(16) 0.0916(9) Uani 1 1 d D . . . .
H80 H 0.886204 -0.034524 0.862845 0.110 Uiso 1 1 calc R U . . .
C81 C 0.2216(2) 0.00865(12) 0.86536(12) 0.0606(6) Uani 1 1 d D . . . .
H81 H 0.235591 0.001449 0.912986 0.073 Uiso 1 1 calc R U . . .
C82 C 0.27671(18) 0.06151(12) 0.82634(13) 0.0592(6) Uani 1 1 d D . . . .
H82 H 0.329275 0.090736 0.846761 0.071 Uiso 1 1 calc R U . . .
C83 C 0.25643(18) 0.07249(13) 0.75801(12) 0.0572(5) Uani 1 1 d D . . . .
H83 H 0.295222 0.109150 0.730889 0.069 Uiso 1 1 calc R U . . .
C84 C 0.1804(2) 0.03082(13) 0.72845(11) 0.0598(6) Uani 1 1 d D . . . .
H84 H 0.165896 0.038794 0.680965 0.072 Uiso 1 1 calc R U . . .
C85 C 0.12505(19) -0.02258(12) 0.76764(12) 0.0575(5) Uani 1 1 d D . . . .
H85 H 0.072069 -0.051590 0.747376 0.069 Uiso 1 1 calc R U . . .
C86 C 0.14666(18) -0.03390(11) 0.83641(12) 0.0554(5) Uani 1 1 d D . . . .
H86 H 0.109411 -0.071267 0.863598 0.066 Uiso 1 1 calc R U . . .
C87 C 0.94287(13) 0.93669(9) 0.52179(10) 0.0372(4) Uani 1 1 d . . . . .
H87 H 0.903575 0.893454 0.536565 0.045 Uiso 1 1 calc R U . . .
C88 C 0.95837(14) 0.99299(10) 0.56707(10) 0.0380(4) Uani 1 1 d . . . . .
H88 H 0.930182 0.988334 0.613236 0.046 Uiso 1 1 calc R U . . .
C89 C 1.01504(14) 1.05622(10) 0.54508(10) 0.0384(4) Uani 1 1 d . . . . .
H89 H 1.025007 1.094967 0.576227 0.046 Uiso 1 1 calc R U . . .

loop_
_atom_site_aniso_label
_atom_site_aniso_U_11
_atom_site_aniso_U_22
_atom_site_aniso_U_33
_atom_site_aniso_U_23
_atom_site_aniso_U_13
_atom_site_aniso_U_12
Mg1 0.0198(2) 0.0200(2) 0.0221(2) -0.00020(17) -0.00251(18) -0.00212(17)
O1 0.0264(5) 0.0220(5) 0.0231(5) -0.0025(4) -0.0032(4) -0.0018(4)
N1 0.0209(6) 0.0189(6) 0.0216(6) -0.0009(4) -0.0008(4) -0.0018(4)
C1 0.0179(6) 0.0206(7) 0.0262(8) -0.0005(5) -0.0017(5) -0.0027(5)
Mg2 0.0183(2) 0.0185(2) 0.0211(2) -0.00162(17) -0.00091(17) -0.00105(17)
O2 0.0303(5) 0.0196(5) 0.0246(5) 0.0000(4) -0.0047(4) 0.0000(4)
N2 0.0194(6) 0.0224(6) 0.0257(6) -0.0020(5) -0.0042(5) 0.0002(4)
C2 0.0207(7) 0.0215(7) 0.0239(7) -0.0010(5) -0.0023(5) -0.0027(5)
O3 0.0243(5) 0.0228(5) 0.0344(6) 0.0047(4) -0.0059(4) -0.0018(4)
N3 0.0191(5) 0.0192(6) 0.0235(6) -0.0014(4) -0.0011(4) -0.0023(4)
C3 0.0201(7) 0.0244(7) 0.0244(7) 0.0004(5) -0.0033(5) -0.0044(5)
O4 0.0312(5) 0.0287(5) 0.0227(5) -0.0006(4) -0.0044(4) -0.0064(4)
N4 0.0179(5) 0.0201(6) 0.0242(6) -0.0027(4) 0.0015(4) -0.0017(4)
C4 0.0183(6) 0.0217(7) 0.0270(7) 0.0013(5) -0.0030(5) -0.0028(5)
O5 0.0199(5) 0.0243(5) 0.0377(6) -0.0027(4) 0.0007(4) -0.0016(4)
N5 0.0258(6) 0.0223(6) 0.0251(6) -0.0061(5) 0.0047(5) -0.0069(5)
C5 0.0270(8) 0.0297(8) 0.0367(9) -0.0020(6) 0.0031(6) 0.0047(6)
O6 0.0184(5) 0.0241(5) 0.0373(6) -0.0053(4) -0.0007(4) -0.0027(4)
N6 0.0173(5) 0.0199(6) 0.0226(6) -0.0023(4) 0.0002(4) -0.0021(4)
C6 0.0240(8) 0.0346(9) 0.0705(13) 0.0087(8) -0.0045(8) 0.0001(7)
C7 0.0223(8) 0.0340(9) 0.0780(14) 0.0105(9) -0.0033(8) -0.0026(7)
C8 0.0241(7) 0.0268(8) 0.0349(8) -0.0007(6) -0.0022(6) -0.0066(6)
C9 0.0190(6) 0.0203(7) 0.0254(7) 0.0014(5) -0.0020(5) -0.0014(5)
C10 0.0311(8) 0.0223(7) 0.0281(8) -0.0006(6) -0.0019(6) -0.0040(6)
C11 0.0518(10) 0.0265(8) 0.0354(9) -0.0024(6) -0.0036(8) -0.0129(7)
C12 0.0497(10) 0.0309(9) 0.0425(10) 0.0050(7) -0.0017(8) -0.0180(8)
C13 0.0357(8) 0.0356(9) 0.0310(8) 0.0074(7) 0.0026(7) -0.0090(7)
C14 0.0227(7) 0.0264(7) 0.0272(8) 0.0025(6) -0.0009(6) -0.0013(6)
C15 0.0527(10) 0.0237(8) 0.0279(8) -0.0052(6) 0.0045(7) -0.0091(7)
C16 0.0561(12) 0.0460(11) 0.0477(11) -0.0167(9) 0.0156(9) -0.0072(9)
C17 0.0803(14) 0.0323(9) 0.0314(9) -0.0032(7) -0.0079(9) -0.0117(9)
C18 0.0317(8) 0.0321(8) 0.0236(8) 0.0014(6) 0.0028(6) -0.0042(6)
C19 0.0903(18) 0.0710(15) 0.0502(13) -0.0265(11) -0.0265(12) 0.0455(13)
C20 0.0718(13) 0.0414(10) 0.0260(9) -0.0001(7) -0.0039(8) 0.0069(9)
C21 0.0181(6) 0.0218(7) 0.0190(7) -0.0018(5) 0.0018(5) -0.0005(5)
C22 0.0242(7) 0.0233(7) 0.0357(8) -0.0016(6) -0.0040(6) 0.0027(6)
C23 0.0478(11) 0.0333(10) 0.0755(15) 0.0018(9) 0.0246(10) 0.0092(8)
C24 0.0776(15) 0.0351(10) 0.0518(12) 0.0094(8) 0.0015(11) 0.0161(10)
C25 0.0273(7) 0.0275(8) 0.0288(8) -0.0025(6) -0.0081(6) -0.0037(6)
C26 0.0359(9) 0.0534(11) 0.0299(9) -0.0059(7) -0.0049(7) -0.0105(8)
C27 0.0324(9) 0.0598(12) 0.0390(10) 0.0027(8) -0.0094(7) -0.0190(8)
C28 0.0200(6) 0.0215(7) 0.0250(7) 0.0011(5) -0.0043(5) -0.0029(5)
C29 0.0265(7) 0.0242(7) 0.0297(8) -0.0017(6) -0.0047(6) -0.0040(6)
C30 0.0346(8) 0.0260(8) 0.0398(9) -0.0046(6) -0.0061(7) -0.0082(6)
C31 0.0314(8) 0.0317(8) 0.0428(10) 0.0028(7) -0.0044(7) -0.0141(7)
C32 0.0240(7) 0.0361(9) 0.0354(9) 0.0046(7) 0.0006(6) -0.0074(6)
C33 0.0203(7) 0.0261(7) 0.0274(8) 0.0023(6) -0.0026(6) -0.0016(5)
C34 0.0333(8) 0.0271(8) 0.0349(9) -0.0098(6) 0.0028(7) -0.0057(6)
C35 0.0517(11) 0.0421(10) 0.0354(10) -0.0126(7) 0.0016(8) -0.0069(8)
C36 0.0371(10) 0.0598(12) 0.0482(11) -0.0141(9) -0.0003(8) 0.0082(9)
C37 0.0233(7) 0.0286(8) 0.0287(8) -0.0008(6) 0.0032(6) -0.0011(6)
C38 0.0267(8) 0.0441(10) 0.0384(9) -0.0015(7) 0.0058(7) 0.0030(7)
C39 0.0349(9) 0.0365(9) 0.0346(9) -0.0068(7) -0.0053(7) 0.0015(7)
C40 0.0206(7) 0.0309(8) 0.0549(11) -0.0074(7) -0.0062(7) 0.0010(6)
C41 0.0221(8) 0.0394(9) 0.0533(11) -0.0098(8) -0.0001(7) -0.0061(7)
C42 0.0288(8) 0.0365(9) 0.0650(12) -0.0181(8) -0.0036(8) -0.0061(7)
C43 0.0263(8) 0.0270(8) 0.0581(11) -0.0144(7) -0.0005(7) -0.0041(6)
C44 0.0193(7) 0.0205(7) 0.0291(8) -0.0056(5) 0.0032(6) -0.0038(5)
C45 0.0219(7) 0.0213(7) 0.0406(9) -0.0010(6) 0.0017(6) -0.0024(5)
C46 0.0239(8) 0.0259(8) 0.0603(11) -0.0020(7) 0.0032(7) 0.0015(6)
C47 0.0235(8) 0.0329(9) 0.0625(12) -0.0092(8) 0.0151(8) -0.0011(6)
C48 0.0321(8) 0.0293(8) 0.0403(9) -0.0067(7) 0.0143(7) -0.0076(6)
C49 0.0265(7) 0.0233(7) 0.0290(8) -0.0057(6) 0.0057(6) -0.0063(6)
C50 0.0233(7) 0.0273(8) 0.0464(10) 0.0086(7) -0.0020(7) -0.0006(6)
C51 0.0455(10) 0.0477(11) 0.0423(10) 0.0116(8) -0.0022(8) -0.0102(8)
C52 0.0315(9) 0.0324(9) 0.0737(14) 0.0166(9) -0.0030(8) 0.0002(7)
C53 0.0307(8) 0.0304(8) 0.0277(8) 0.0009(6) 0.0032(6) -0.0061(6)
C54 0.0471(10) 0.0270(8) 0.0414(10) -0.0006(7) -0.0026(8) -0.0006(7)
C55 0.0895(16) 0.0429(11) 0.0317(10) -0.0022(8) -0.0056(10) -0.0070(10)
C56 0.0204(6) 0.0191(6) 0.0204(7) -0.0005(5) -0.0011(5) -0.0017(5)
C57 0.0271(7) 0.0224(7) 0.0312(8) -0.0058(6) 0.0063(6) -0.0076(6)
C58 0.0294(8) 0.0330(9) 0.0480(10) -0.0054(7) -0.0001(7) -0.0096(7)
C59 0.0335(8) 0.0242(8) 0.0465(10) -0.0007(7) 0.0046(7) -0.0064(6)
C60 0.0271(7) 0.0302(8) 0.0257(8) -0.0087(6) 0.0041(6) -0.0059(6)
C61 0.0358(9) 0.0520(11) 0.0300(9) -0.0067(7) 0.0016(7) -0.0003(8)
C62 0.0373(9) 0.0383(9) 0.0368(9) -0.0128(7) 0.0065(7) 0.0016(7)
C63 0.0189(6) 0.0180(6) 0.0257(7) -0.0046(5) 0.0008(5) -0.0020(5)
C64 0.0207(7) 0.0218(7) 0.0278(8) -0.0040(5) -0.0009(6) -0.0024(5)
C65 0.0209(7) 0.0280(8) 0.0355(8) -0.0034(6) -0.0035(6) -0.0009(6)
C66 0.0174(7) 0.0314(8) 0.0407(9) -0.0049(6) 0.0033(6) -0.0046(6)
C67 0.0247(7) 0.0273(7) 0.0295(8) -0.0030(6) 0.0048(6) -0.0051(6)
C68 0.0215(7) 0.0214(7) 0.0260(7) -0.0042(5) 0.0013(6) -0.0036(5)
C69 0.0217(7) 0.0305(8) 0.0283(8) 0.0021(6) -0.0042(6) -0.0010(6)
C70 0.0343(8) 0.0373(9) 0.0313(9) -0.0002(7) -0.0073(7) -0.0027(7)
C71 0.0293(8) 0.0301(8) 0.0405(9) 0.0039(7) -0.0067(7) -0.0063(6)
C72 0.0245(7) 0.0312(8) 0.0254(8) 0.0019(6) 0.0018(6) -0.0034(6)
C73 0.0512(10) 0.0331(9) 0.0317(9) 0.0027(7) -0.0043(7) -0.0001(7)
C74 0.0334(8) 0.0392(9) 0.0293(8) -0.0028(7) -0.0026(7) -0.0080(7)
C75 0.095(2) 0.101(3) 0.110(3) -0.024(2) -0.028(2) 0.032(2)
C76 0.0687(18) 0.129(3) 0.079(2) -0.0110(19) 0.0124(15) 0.0266(19)
C77 0.0538(15) 0.090(2) 0.124(3) 0.0259(19) 0.0030(16) 0.0133(14)
C78 0.0825(19) 0.095(2) 0.0769(19) -0.0296(16) -0.0459(16) 0.0153(16)
C79 0.106(2) 0.109(2) 0.0443(14) -0.0161(15) -0.0082(14) -0.0045(19)
C80 0.091(2) 0.098(2) 0.086(2) 0.0027(18) -0.0221(18) 0.0101(18)
C81 0.0794(16) 0.0415(11) 0.0607(14) 0.0030(10) -0.0213(12) 0.0108(10)
C82 0.0537(12) 0.0432(11) 0.0816(16) -0.0069(11) -0.0170(11) 0.0050(9)
C83 0.0563(13) 0.0532(12) 0.0608(14) -0.0020(10) 0.0132(10) -0.0019(10)
C84 0.0771(15) 0.0583(13) 0.0433(12) -0.0069(10) 0.0037(11) 0.0030(11)
C85 0.0595(13) 0.0472(12) 0.0672(14) -0.0110(10) -0.0111(11) -0.0037(10)
C86 0.0607(13) 0.0388(11) 0.0653(14) 0.0078(9) 0.0003(11) 0.0017(9)
C87 0.0290(8) 0.0291(8) 0.0534(11) -0.0029(7) 0.0010(7) -0.0011(6)
C88 0.0336(9) 0.0367(9) 0.0434(10) -0.0048(7) 0.0033(7) 0.0017(7)
C89 0.0345(9) 0.0309(9) 0.0505(11) -0.0118(7) -0.0031(8) 0.0010(7)

loop_
_atom_type_symbol
_atom_type_description
_atom_type_scat_dispersion_real
_atom_type_scat_dispersion_imag
_atom_type_scat_source
C C 0.0033 0.0016 'International Tables Vol C Tables 4.2.6.8 and 6.1.1.4'
H H 0.0000 0.0000 'International Tables Vol C Tables 4.2.6.8 and 6.1.1.4'
N N 0.0061 0.0033 'International Tables Vol C Tables 4.2.6.8 and 6.1.1.4'
O O 0.0106 0.0060 'International Tables Vol C Tables 4.2.6.8 and 6.1.1.4'
Mg Mg 0.0486 0.0363 'International Tables Vol C Tables 4.2.6.8 and 6.1.1.4'

loop_
_geom_angle_atom_site_label_1
_geom_angle_atom_site_label_2
_geom_angle_atom_site_label_3
_geom_angle
_geom_angle_site_symmetry_1
_geom_angle_site_symmetry_3
_geom_angle_publ_flag
O5 Mg1 N3 126.54(5) . . ?
O5 Mg1 O2 98.97(5) . . ?
N3 Mg1 O2 133.28(5) . . ?
O5 Mg1 N1 98.91(5) . . ?
N3 Mg1 N1 64.36(5) . . ?
O2 Mg1 N1 102.38(5) . . ?
O5 Mg1 O1 90.47(5) . . ?
N3 Mg1 O1 101.15(5) . . ?
O2 Mg1 O1 86.92(5) . . ?
N1 Mg1 O1 165.49(5) . . ?
O5 Mg1 C21 116.48(5) . . ?
N3 Mg1 C21 32.33(5) . . ?
O2 Mg1 C21 121.81(5) . . ?
N1 Mg1 C21 32.04(5) . . ?
O1 Mg1 C21 133.47(5) . . ?
C1 O1 Mg1 100.02(9) . . ?
C21 N1 C9 130.95(12) . . ?
C21 N1 Mg1 91.85(8) . . ?
C9 N1 Mg1 132.23(9) . . ?
O1 C1 C2 125.57(13) . . ?
O1 C1 C4 143.97(13) . . ?
C2 C1 C4 90.43(11) . . ?
O3 Mg2 O4 116.11(6) . 2_666 ?
O3 Mg2 N4 113.60(5) . . ?
O4 Mg2 N4 129.84(5) 2_666 . ?
O3 Mg2 N6 105.22(5) . . ?
O4 Mg2 N6 96.88(5) 2_666 . ?
N4 Mg2 N6 63.56(5) . . ?
O3 Mg2 O6 88.87(5) . . ?
O4 Mg2 O6 87.67(5) 2_666 . ?
N4 Mg2 O6 99.63(5) . . ?
N6 Mg2 O6 161.20(5) . . ?
C2 O2 Mg1 101.58(9) . . ?
C21 N2 C25 118.73(11) . . ?
C21 N2 C22 118.22(12) . . ?
C25 N2 C22 122.78(11) . . ?
O2 C2 C1 125.90(13) . . ?
O2 C2 C3 143.09(13) . . ?
C1 C2 C3 90.99(11) . . ?
C4 O3 Mg2 168.16(10) . . ?
C21 N3 C28 126.85(12) . . ?
C21 N3 Mg1 93.29(9) . . ?
C28 N3 Mg1 132.35(9) . . ?
O4 C3 C2 136.41(13) . . ?
O4 C3 C4 134.43(13) . . ?
C2 C3 C4 89.16(11) . . ?
C3 O4 Mg2 155.73(10) . 2_666 ?
C56 N4 C44 128.46(12) . . ?
C56 N4 Mg2 95.11(9) . . ?
C44 N4 Mg2 132.21(9) . . ?
O3 C4 C1 137.42(14) . . ?
O3 C4 C3 133.12(13) . . ?
C1 C4 C3 89.42(11) . . ?
C5 O5 C8 109.13(11) . . ?
C5 O5 Mg1 127.69(9) . . ?
C8 O5 Mg1 121.00(9) . . ?
C56 N5 C57 119.04(12) . . ?
C56 N5 C60 118.42(12) . . ?
C57 N5 C60 122.52(11) . . ?
O5 C5 C6 103.62(13) . . ?
O5 C5 H5A 111.0 . . ?
C6 C5 H5A 111.0 . . ?
O5 C5 H5B 111.0 . . ?
C6 C5 H5B 111.0 . . ?
H5A C5 H5B 109.0 . . ?
C40 O6 C43 108.74(11) . . ?
C40 O6 Mg2 130.87(9) . . ?
C43 O6 Mg2 119.75(9) . . ?
C56 N6 C63 128.14(12) . . ?
C56 N6 Mg2 90.46(8) . . ?
C63 N6 Mg2 138.32(9) . . ?
C5 C6 C7 101.52(14) . . ?
C5 C6 H6A 111.5 . . ?
C7 C6 H6A 111.5 . . ?
C5 C6 H6B 111.5 . . ?
C7 C6 H6B 111.5 . . ?
H6A C6 H6B 109.3 . . ?
C8 C7 C6 103.52(13) . . ?
C8 C7 H7A 111.1 . . ?
C6 C7 H7A 111.1 . . ?
C8 C7 H7B 111.1 . . ?
C6 C7 H7B 111.1 . . ?
H7A C7 H7B 109.0 . . ?
O5 C8 C7 105.59(13) . . ?
O5 C8 H8A 110.6 . . ?
C7 C8 H8A 110.6 . . ?
O5 C8 H8B 110.6 . . ?
C7 C8 H8B 110.6 . . ?
H8A C8 H8B 108.8 . . ?
N1 C9 C14 123.37(13) . . ?
N1 C9 C10 116.46(12) . . ?
C14 C9 C10 119.46(13) . . ?
C11 C10 C9 119.32(14) . . ?
C11 C10 C15 118.98(14) . . ?
C9 C10 C15 121.69(13) . . ?
C12 C11 C10 121.33(16) . . ?
C12 C11 H11 119.3 . . ?
C10 C11 H11 119.3 . . ?
C11 C12 C13 119.47(15) . . ?
C11 C12 H12 120.3 . . ?
C13 C12 H12 120.3 . . ?
C12 C13 C14 121.79(15) . . ?
C12 C13 H13 119.1 . . ?
C14 C13 H13 119.1 . . ?
C13 C14 C9 118.53(14) . . ?
C13 C14 C18 119.25(14) . . ?
C9 C14 C18 122.17(13) . . ?
C10 C15 C17 111.74(15) . . ?
C10 C15 C16 110.86(15) . . ?
C17 C15 C16 110.61(15) . . ?
C10 C15 H15 107.8 . . ?
C17 C15 H15 107.8 . . ?
C16 C15 H15 107.8 . . ?
C15 C16 H16A 109.5 . . ?
C15 C16 H16B 109.5 . . ?
H16A C16 H16B 109.5 . . ?
C15 C16 H16C 109.5 . . ?
H16A C16 H16C 109.5 . . ?
H16B C16 H16C 109.5 . . ?
C15 C17 H17A 109.5 . . ?
C15 C17 H17B 109.5 . . ?
H17A C17 H17B 109.5 . . ?
C15 C17 H17C 109.5 . . ?
H17A C17 H17C 109.5 . . ?
H17B C17 H17C 109.5 . . ?
C19 C18 C20 109.48(16) . . ?
C19 C18 C14 112.77(14) . . ?
C20 C18 C14 112.65(13) . . ?
C19 C18 H18 107.2 . . ?
C20 C18 H18 107.2 . . ?
C14 C18 H18 107.2 . . ?
C18 C19 H19A 109.5 . . ?
C18 C19 H19B 109.5 . . ?
H19A C19 H19B 109.5 . . ?
C18 C19 H19C 109.5 . . ?
H19A C19 H19C 109.5 . . ?
H19B C19 H19C 109.5 . . ?
C18 C20 H20A 109.5 . . ?
C18 C20 H20B 109.5 . . ?
H20A C20 H20B 109.5 . . ?
C18 C20 H20C 109.5 . . ?
H20A C20 H20C 109.5 . . ?
H20B C20 H20C 109.5 . . ?
N1 C21 N3 110.49(12) . . ?
N1 C21 N2 124.56(12) . . ?
N3 C21 N2 124.95(12) . . ?
N1 C21 Mg1 56.12(7) . . ?
N3 C21 Mg1 54.38(7) . . ?
N2 C21 Mg1 179.08(10) . . ?
N2 C22 C23 113.33(13) . . ?
N2 C22 C24 114.73(14) . . ?
C23 C22 C24 110.13(15) . . ?
N2 C22 H22 106.0 . . ?
C23 C22 H22 106.0 . . ?
C24 C22 H22 106.0 . . ?
C22 C23 H23A 109.5 . . ?
C22 C23 H23B 109.5 . . ?
H23A C23 H23B 109.5 . . ?
C22 C23 H23C 109.5 . . ?
H23A C23 H23C 109.5 . . ?
H23B C23 H23C 109.5 . . ?
C22 C24 H24A 109.5 . . ?
C22 C24 H24B 109.5 . . ?
H24A C24 H24B 109.5 . . ?
C22 C24 H24C 109.5 . . ?
H24A C24 H24C 109.5 . . ?
H24B C24 H24C 109.5 . . ?
N2 C25 C26 114.96(13) . . ?
N2 C25 C27 114.14(13) . . ?
C26 C25 C27 110.37(13) . . ?
N2 C25 H25 105.5 . . ?
C26 C25 H25 105.5 . . ?
C27 C25 H25 105.5 . . ?
C25 C26 H26A 109.5 . . ?
C25 C26 H26B 109.5 . . ?
H26A C26 H26B 109.5 . . ?
C25 C26 H26C 109.5 . . ?
H26A C26 H26C 109.5 . . ?
H26B C26 H26C 109.5 . . ?
C25 C27 H27A 109.5 . . ?
C25 C27 H27B 109.5 . . ?
H27A C27 H27B 109.5 . . ?
C25 C27 H27C 109.5 . . ?
H27A C27 H27C 109.5 . . ?
H27B C27 H27C 109.5 . . ?
C29 C28 C33 119.90(13) . . ?
C29 C28 N3 118.37(13) . . ?
C33 C28 N3 121.44(13) . . ?
C30 C29 C28 119.14(14) . . ?
C30 C29 C34 120.33(14) . . ?
C28 C29 C34 120.53(13) . . ?
C31 C30 C29 121.09(15) . . ?
C31 C30 H30 119.5 . . ?
C29 C30 H30 119.5 . . ?
C30 C31 C32 119.74(14) . . ?
C30 C31 H31 120.1 . . ?
C32 C31 H31 120.1 . . ?
C31 C32 C33 121.43(15) . . ?
C31 C32 H32 119.3 . . ?
C33 C32 H32 119.3 . . ?
C32 C33 C28 118.59(14) . . ?
C32 C33 C37 119.88(14) . . ?
C28 C33 C37 121.37(13) . . ?
C29 C34 C36 110.47(14) . . ?
C29 C34 C35 113.40(14) . . ?
C36 C34 C35 110.60(14) . . ?
C29 C34 H34 107.4 . . ?
C36 C34 H34 107.4 . . ?
C35 C34 H34 107.4 . . ?
C34 C35 H35A 109.5 . . ?
C34 C35 H35B 109.5 . . ?
H35A C35 H35B 109.5 . . ?
C34 C35 H35C 109.5 . . ?
H35A C35 H35C 109.5 . . ?
H35B C35 H35C 109.5 . . ?
C34 C36 H36A 109.5 . . ?
C34 C36 H36B 109.5 . . ?
H36A C36 H36B 109.5 . . ?
C34 C36 H36C 109.5 . . ?
H36A C36 H36C 109.5 . . ?
H36B C36 H36C 109.5 . . ?
C33 C37 C38 113.86(13) . . ?
C33 C37 C39 110.30(12) . . ?
C38 C37 C39 109.09(13) . . ?
C33 C37 H37 107.8 . . ?
C38 C37 H37 107.8 . . ?
C39 C37 H37 107.8 . . ?
C37 C38 H38A 109.5 . . ?
C37 C38 H38B 109.5 . . ?
H38A C38 H38B 109.5 . . ?
C37 C38 H38C 109.5 . . ?
H38A C38 H38C 109.5 . . ?
H38B C38 H38C 109.5 . . ?
C37 C39 H39A 109.5 . . ?
C37 C39 H39B 109.5 . . ?
H39A C39 H39B 109.5 . . ?
C37 C39 H39C 109.5 . . ?
H39A C39 H39C 109.5 . . ?
H39B C39 H39C 109.5 . . ?
O6 C40 C41 105.24(13) . . ?
O6 C40 H40A 110.7 . . ?
C41 C40 H40A 110.7 . . ?
O6 C40 H40B 110.7 . . ?
C41 C40 H40B 110.7 . . ?
H40A C40 H40B 108.8 . . ?
C40 C41 C42 101.87(13) . . ?
C40 C41 H41A 111.4 . . ?
C42 C41 H41A 111.4 . . ?
C40 C41 H41B 111.4 . . ?
C42 C41 H41B 111.4 . . ?
H41A C41 H41B 109.3 . . ?
C43 C42 C41 102.52(13) . . ?
C43 C42 H42A 111.3 . . ?
C41 C42 H42A 111.3 . . ?
C43 C42 H42B 111.3 . . ?
C41 C42 H42B 111.3 . . ?
H42A C42 H42B 109.2 . . ?
O6 C43 C42 106.42(13) . . ?
O6 C43 H43A 110.4 . . ?
C42 C43 H43A 110.4 . . ?
O6 C43 H43B 110.4 . . ?
C42 C43 H43B 110.4 . . ?
H43A C43 H43B 108.6 . . ?
C45 C44 C49 120.26(13) . . ?
C45 C44 N4 121.79(13) . . ?
C49 C44 N4 117.43(13) . . ?
C46 C45 C44 118.56(14) . . ?
C46 C45 C50 119.83(14) . . ?
C44 C45 C50 121.45(13) . . ?
C47 C46 C45 121.40(16) . . ?
C47 C46 H46 119.3 . . ?
C45 C46 H46 119.3 . . ?
C46 C47 C48 119.89(15) . . ?
C46 C47 H47 120.1 . . ?
C48 C47 H47 120.1 . . ?
C47 C48 C49 120.95(15) . . ?
C47 C48 H48 119.5 . . ?
C49 C48 H48 119.5 . . ?
C48 C49 C44 118.94(15) . . ?
C48 C49 C53 120.87(14) . . ?
C44 C49 C53 120.16(13) . . ?
C45 C50 C51 110.75(13) . . ?
C45 C50 C52 113.11(15) . . ?
C51 C50 C52 110.23(15) . . ?
C45 C50 H50 107.5 . . ?
C51 C50 H50 107.5 . . ?
C52 C50 H50 107.5 . . ?
C50 C51 H51A 109.5 . . ?
C50 C51 H51B 109.5 . . ?
H51A C51 H51B 109.5 . . ?
C50 C51 H51C 109.5 . . ?
H51A C51 H51C 109.5 . . ?
H51B C51 H51C 109.5 . . ?
C50 C52 H52A 109.5 . . ?
C50 C52 H52B 109.5 . . ?
H52A C52 H52B 109.5 . . ?
C50 C52 H52C 109.5 . . ?
H52A C52 H52C 109.5 . . ?
H52B C52 H52C 109.5 . . ?
C49 C53 C54 111.20(13) . . ?
C49 C53 C55 113.57(14) . . ?
C54 C53 C55 109.89(14) . . ?
C49 C53 H53 107.3 . . ?
C54 C53 H53 107.3 . . ?
C55 C53 H53 107.3 . . ?
C53 C54 H54A 109.5 . . ?
C53 C54 H54B 109.5 . . ?
H54A C54 H54B 109.5 . . ?
C53 C54 H54C 109.5 . . ?
H54A C54 H54C 109.5 . . ?
H54B C54 H54C 109.5 . . ?
C53 C55 H55A 109.5 . . ?
C53 C55 H55B 109.5 . . ?
H55A C55 H55B 109.5 . . ?
C53 C55 H55C 109.5 . . ?
H55A C55 H55C 109.5 . . ?
H55B C55 H55C 109.5 . . ?
N6 C56 N4 110.88(12) . . ?
N6 C56 N5 125.64(12) . . ?
N4 C56 N5 123.48(12) . . ?
N5 C57 C58 114.27(13) . . ?
N5 C57 C59 113.88(12) . . ?
C58 C57 C59 110.48(13) . . ?
N5 C57 H57 105.8 . . ?
C58 C57 H57 105.8 . . ?
C59 C57 H57 105.8 . . ?
C57 C58 H58A 109.5 . . ?
C57 C58 H58B 109.5 . . ?
H58A C58 H58B 109.5 . . ?
C57 C58 H58C 109.5 . . ?
H58A C58 H58C 109.5 . . ?
H58B C58 H58C 109.5 . . ?
C57 C59 H59A 109.5 . . ?
C57 C59 H59B 109.5 . . ?
H59A C59 H59B 109.5 . . ?
C57 C59 H59C 109.5 . . ?
H59A C59 H59C 109.5 . . ?
H59B C59 H59C 109.5 . . ?
N5 C60 C62 114.87(13) . . ?
N5 C60 C61 113.97(13) . . ?
C62 C60 C61 111.07(13) . . ?
N5 C60 H60 105.3 . . ?
C62 C60 H60 105.3 . . ?
C61 C60 H60 105.3 . . ?
C60 C61 H61A 109.5 . . ?
C60 C61 H61B 109.5 . . ?
H61A C61 H61B 109.5 . . ?
C60 C61 H61C 109.5 . . ?
H61A C61 H61C 109.5 . . ?
H61B C61 H61C 109.5 . . ?
C60 C62 H62A 109.5 . . ?
C60 C62 H62B 109.5 . . ?
H62A C62 H62B 109.5 . . ?
C60 C62 H62C 109.5 . . ?
H62A C62 H62C 109.5 . . ?
H62B C62 H62C 109.5 . . ?
C64 C63 N6 122.72(13) . . ?
C64 C63 C68 118.97(12) . . ?
N6 C63 C68 118.02(12) . . ?
C65 C64 C63 118.94(14) . . ?
C65 C64 C69 118.23(13) . . ?
C63 C64 C69 122.63(12) . . ?
C66 C65 C64 121.90(14) . . ?
C66 C65 H65 119.0 . . ?
C64 C65 H65 119.0 . . ?
C65 C66 C67 119.13(14) . . ?
C65 C66 H66 120.4 . . ?
C67 C66 H66 120.4 . . ?
C66 C67 C68 121.46(14) . . ?
C66 C67 H67 119.3 . . ?
C68 C67 H67 119.3 . . ?
C67 C68 C63 119.58(14) . . ?
C67 C68 C72 118.84(13) . . ?
C63 C68 C72 121.57(12) . . ?
C64 C69 C71 109.60(13) . . ?
C64 C69 C70 113.30(13) . . ?
C71 C69 C70 108.65(13) . . ?
C64 C69 H69 108.4 . . ?
C71 C69 H69 108.4 . . ?
C70 C69 H69 108.4 . . ?
C69 C70 H70A 109.5 . . ?
C69 C70 H70B 109.5 . . ?
H70A C70 H70B 109.5 . . ?
C69 C70 H70C 109.5 . . ?
H70A C70 H70C 109.5 . . ?
H70B C70 H70C 109.5 . . ?
C69 C71 H71A 109.5 . . ?
C69 C71 H71B 109.5 . . ?
H71A C71 H71B 109.5 . . ?
C69 C71 H71C 109.5 . . ?
H71A C71 H71C 109.5 . . ?
H71B C71 H71C 109.5 . . ?
C68 C72 C74 111.38(13) . . ?
C68 C72 C73 111.46(13) . . ?
C74 C72 C73 109.97(13) . . ?
C68 C72 H72 108.0 . . ?
C74 C72 H72 108.0 . . ?
C73 C72 H72 108.0 . . ?
C72 C73 H73A 109.5 . . ?
C72 C73 H73B 109.5 . . ?
H73A C73 H73B 109.5 . . ?
C72 C73 H73C 109.5 . . ?
H73A C73 H73C 109.5 . . ?
H73B C73 H73C 109.5 . . ?
C72 C74 H74A 109.5 . . ?
C72 C74 H74B 109.5 . . ?
H74A C74 H74B 109.5 . . ?
C72 C74 H74C 109.5 . . ?
H74A C74 H74C 109.5 . . ?
H74B C74 H74C 109.5 . . ?
C80 C75 C76 120.2(3) . . ?
C80 C75 H75 119.9 . . ?
C76 C75 H75 119.9 . . ?
C75 C76 C77 120.9(3) . . ?
C75 C76 H76 119.6 . . ?
C77 C76 H76 119.6 . . ?
C78 C77 C76 119.7(3) . . ?
C78 C77 H77 120.1 . . ?
C76 C77 H77 120.1 . . ?
C77 C78 C79 118.6(3) . . ?
C77 C78 H78 120.7 . . ?
C79 C78 H78 120.7 . . ?
C80 C79 C78 121.4(3) . . ?
C80 C79 H79 119.3 . . ?
C78 C79 H79 119.3 . . ?
C75 C80 C79 119.0(3) . . ?
C75 C80 H80 120.5 . . ?
C79 C80 H80 120.5 . . ?
C86 C81 C82 120.4(2) . . ?
C86 C81 H81 119.8 . . ?
C82 C81 H81 119.8 . . ?
C81 C82 C83 120.1(2) . . ?
C81 C82 H82 120.0 . . ?
C83 C82 H82 120.0 . . ?
C82 C83 C84 120.2(2) . . ?
C82 C83 H83 119.9 . . ?
C84 C83 H83 119.9 . . ?
C83 C84 C85 119.8(2) . . ?
C83 C84 H84 120.1 . . ?
C85 C84 H84 120.1 . . ?
C84 C85 C86 119.7(2) . . ?
C84 C85 H85 120.1 . . ?
C86 C85 H85 120.1 . . ?
C81 C86 C85 119.8(2) . . ?
C81 C86 H86 120.1 . . ?
C85 C86 H86 120.1 . . ?
C89 C87 C88 119.51(16) 2_776 . ?
C89 C87 H87 120.2 2_776 . ?
C88 C87 H87 120.2 . . ?
C87 C88 C89 119.99(17) . . ?
C87 C88 H88 120.0 . . ?
C89 C88 H88 120.0 . . ?
C87 C89 C88 120.49(16) 2_776 . ?
C87 C89 H89 119.8 2_776 . ?
C88 C89 H89 119.8 . . ?

loop_
_geom_bond_atom_site_label_1
_geom_bond_atom_site_label_2
_geom_bond_distance
_geom_bond_site_symmetry_2
_geom_bond_publ_flag
Mg1 O5 2.0285(12) . ?
Mg1 N3 2.0582(13) . ?
Mg1 O2 2.0853(12) . ?
Mg1 N1 2.0997(14) . ?
Mg1 O1 2.1468(12) . ?
Mg1 C21 2.5278(16) . ?
O1 C1 1.2606(17) . ?
N1 C21 1.3416(18) . ?
N1 C9 1.4132(18) . ?
C1 C2 1.4384(19) . ?
C1 C4 1.465(2) . ?
Mg2 O3 1.9378(12) . ?
Mg2 O4 1.9535(12) 2_666 ?
Mg2 N4 2.0444(14) . ?
Mg2 N6 2.1596(13) . ?
Mg2 O6 2.1785(12) . ?
O2 C2 1.2616(17) . ?
N2 C21 1.3881(18) . ?
N2 C25 1.4845(18) . ?
N2 C22 1.4882(18) . ?
C2 C3 1.461(2) . ?
O3 C4 1.2484(17) . ?
N3 C21 1.3541(18) . ?
N3 C28 1.4209(18) . ?
C3 O4 1.2445(18) . ?
C3 C4 1.475(2) . ?
N4 C56 1.3526(18) . ?
N4 C44 1.4152(18) . ?
O5 C5 1.4496(18) . ?
O5 C8 1.4663(18) . ?
N5 C56 1.3950(18) . ?
N5 C57 1.4837(18) . ?
N5 C60 1.4841(19) . ?
C5 C6 1.506(2) . ?
C5 H5A 0.9900 . ?
C5 H5B 0.9900 . ?
O6 C40 1.4518(18) . ?
O6 C43 1.4526(18) . ?
N6 C56 1.3384(18) . ?
N6 C63 1.4187(17) . ?
C6 C7 1.530(2) . ?
C6 H6A 0.9900 . ?
C6 H6B 0.9900 . ?
C7 C8 1.511(2) . ?
C7 H7A 0.9900 . ?
C7 H7B 0.9900 . ?
C8 H8A 0.9900 . ?
C8 H8B 0.9900 . ?
C9 C14 1.414(2) . ?
C9 C10 1.416(2) . ?
C10 C11 1.391(2) . ?
C10 C15 1.517(2) . ?
C11 C12 1.378(3) . ?
C11 H11 0.9500 . ?
C12 C13 1.379(2) . ?
C12 H12 0.9500 . ?
C13 C14 1.399(2) . ?
C13 H13 0.9500 . ?
C14 C18 1.520(2) . ?
C15 C17 1.529(3) . ?
C15 C16 1.534(3) . ?
C15 H15 1.0000 . ?
C16 H16A 0.9800 . ?
C16 H16B 0.9800 . ?
C16 H16C 0.9800 . ?
C17 H17A 0.9800 . ?
C17 H17B 0.9800 . ?
C17 H17C 0.9800 . ?
C18 C19 1.512(3) . ?
C18 C20 1.520(2) . ?
C18 H18 1.0000 . ?
C19 H19A 0.9800 . ?
C19 H19B 0.9800 . ?
C19 H19C 0.9800 . ?
C20 H20A 0.9800 . ?
C20 H20B 0.9800 . ?
C20 H20C 0.9800 . ?
C22 C23 1.507(2) . ?
C22 C24 1.525(2) . ?
C22 H22 1.0000 . ?
C23 H23A 0.9800 . ?
C23 H23B 0.9800 . ?
C23 H23C 0.9800 . ?
C24 H24A 0.9800 . ?
C24 H24B 0.9800 . ?
C24 H24C 0.9800 . ?
C25 C26 1.523(2) . ?
C25 C27 1.524(2) . ?
C25 H25 1.0000 . ?
C26 H26A 0.9800 . ?
C26 H26B 0.9800 . ?
C26 H26C 0.9800 . ?
C27 H27A 0.9800 . ?
C27 H27B 0.9800 . ?
C27 H27C 0.9800 . ?
C28 C29 1.413(2) . ?
C28 C33 1.414(2) . ?
C29 C30 1.393(2) . ?
C29 C34 1.518(2) . ?
C30 C31 1.382(2) . ?
C30 H30 0.9500 . ?
C31 C32 1.383(2) . ?
C31 H31 0.9500 . ?
C32 C33 1.397(2) . ?
C32 H32 0.9500 . ?
C33 C37 1.522(2) . ?
C34 C36 1.528(3) . ?
C34 C35 1.531(2) . ?
C34 H34 1.0000 . ?
C35 H35A 0.9800 . ?
C35 H35B 0.9800 . ?
C35 H35C 0.9800 . ?
C36 H36A 0.9800 . ?
C36 H36B 0.9800 . ?
C36 H36C 0.9800 . ?
C37 C38 1.531(2) . ?
C37 C39 1.534(2) . ?
C37 H37 1.0000 . ?
C38 H38A 0.9800 . ?
C38 H38B 0.9800 . ?
C38 H38C 0.9800 . ?
C39 H39A 0.9800 . ?
C39 H39B 0.9800 . ?
C39 H39C 0.9800 . ?
C40 C41 1.513(2) . ?
C40 H40A 0.9900 . ?
C40 H40B 0.9900 . ?
C41 C42 1.517(2) . ?
C41 H41A 0.9900 . ?
C41 H41B 0.9900 . ?
C42 C43 1.506(2) . ?
C42 H42A 0.9900 . ?
C42 H42B 0.9900 . ?
C43 H43A 0.9900 . ?
C43 H43B 0.9900 . ?
C44 C45 1.411(2) . ?
C44 C49 1.415(2) . ?
C45 C46 1.397(2) . ?
C45 C50 1.520(2) . ?
C46 C47 1.380(3) . ?
C46 H46 0.9500 . ?
C47 C48 1.387(3) . ?
C47 H47 0.9500 . ?
C48 C49 1.393(2) . ?
C48 H48 0.9500 . ?
C49 C53 1.520(2) . ?
C50 C51 1.529(3) . ?
C50 C52 1.533(2) . ?
C50 H50 1.0000 . ?
C51 H51A 0.9800 . ?
C51 H51B 0.9800 . ?
C51 H51C 0.9800 . ?
C52 H52A 0.9800 . ?
C52 H52B 0.9800 . ?
C52 H52C 0.9800 . ?
C53 C54 1.523(2) . ?
C53 C55 1.524(2) . ?
C53 H53 1.0000 . ?
C54 H54A 0.9800 . ?
C54 H54B 0.9800 . ?
C54 H54C 0.9800 . ?
C55 H55A 0.9800 . ?
C55 H55B 0.9800 . ?
C55 H55C 0.9800 . ?
C57 C58 1.523(2) . ?
C57 C59 1.529(2) . ?
C57 H57 1.0000 . ?
C58 H58A 0.9800 . ?
C58 H58B 0.9800 . ?
C58 H58C 0.9800 . ?
C59 H59A 0.9800 . ?
C59 H59B 0.9800 . ?
C59 H59C 0.9800 . ?
C60 C62 1.523(2) . ?
C60 C61 1.528(2) . ?
C60 H60 1.0000 . ?
C61 H61A 0.9800 . ?
C61 H61B 0.9800 . ?
C61 H61C 0.9800 . ?
C62 H62A 0.9800 . ?
C62 H62B 0.9800 . ?
C62 H62C 0.9800 . ?
C63 C64 1.416(2) . ?
C63 C68 1.419(2) . ?
C64 C65 1.399(2) . ?
C64 C69 1.519(2) . ?
C65 C66 1.381(2) . ?
C65 H65 0.9500 . ?
C66 C67 1.381(2) . ?
C66 H66 0.9500 . ?
C67 C68 1.393(2) . ?
C67 H67 0.9500 . ?
C68 C72 1.522(2) . ?
C69 C71 1.532(2) . ?
C69 C70 1.532(2) . ?
C69 H69 1.0000 . ?
C70 H70A 0.9800 . ?
C70 H70B 0.9800 . ?
C70 H70C 0.9800 . ?
C71 H71A 0.9800 . ?
C71 H71B 0.9800 . ?
C71 H71C 0.9800 . ?
C72 C74 1.529(2) . ?
C72 C73 1.533(2) . ?
C72 H72 1.0000 . ?
C73 H73A 0.9800 . ?
C73 H73B 0.9800 . ?
C73 H73C 0.9800 . ?
C74 H74A 0.9800 . ?
C74 H74B 0.9800 . ?
C74 H74C 0.9800 . ?
C75 C80 1.342(3) . ?
C75 C76 1.362(3) . ?
C75 H75 0.9500 . ?
C76 C77 1.364(3) . ?
C76 H76 0.9500 . ?
C77 C78 1.358(3) . ?
C77 H77 0.9500 . ?
C78 C79 1.373(3) . ?
C78 H78 0.9500 . ?
C79 C80 1.371(3) . ?
C79 H79 0.9500 . ?
C80 H80 0.9500 . ?
C81 C86 1.362(3) . ?
C81 C82 1.364(3) . ?
C81 H81 0.9500 . ?
C82 C83 1.365(3) . ?
C82 H82 0.9500 . ?
C83 C84 1.368(3) . ?
C83 H83 0.9500 . ?
C84 C85 1.373(3) . ?
C84 H84 0.9500 . ?
C85 C86 1.377(3) . ?
C85 H85 0.9500 . ?
C86 H86 0.9500 . ?
C87 C89 1.382(3) 2_776 ?
C87 C88 1.383(2) . ?
C87 H87 0.9500 . ?
C88 C89 1.386(3) . ?
C88 H88 0.9500 . ?
C89 H89 0.9500 . ?
